data_4037377
loop_
_publ_author_name
'Chen, Shanren'
'Wang, Youming'
'Zhou, Zhenghong'

_publ_section_title
;
 Organocatalyzed Asymmetric Michael Addition of 1-Acetylindolin-3-ones to
 \b,\g-Unsaturated \a-Ketoesters: An Access to Chiral Indolin-3-ones with
 Two Adjacent Tertiary Stereogenic Centers.
;
_journal_issue 22
_journal_name_full 'The Journal of organic chemistry'
_journal_page_first 11432
_journal_page_last 11438
_journal_paper_doi 10.1021/acs.joc.6b02070
_journal_volume 81
_journal_year 2016
_chemical_absolute_configuration ad
_chemical_formula_sum 'C22 H20 Cl N O5'
_chemical_formula_weight 413.84
_space_group_IT_number 4
_space_group_name_Hall 'P 2yb'
_space_group_name_H-M_alt 'P 1 21 1'
_symmetry_cell_setting monoclinic
_symmetry_space_group_name_H-M 'P 1 21 1'
_atom_sites_solution_hydrogens geom
_atom_sites_solution_primary direct
_atom_sites_solution_secondary difmap
_audit_creation_method SHELXL-97
_cell_angle_alpha 90.00
_cell_angle_beta 104.42(3)
_cell_angle_gamma 90.00
_cell_formula_units_Z 8
_cell_length_a 10.451(2)
_cell_length_b 34.794(7)
_cell_length_c 11.219(2)
_cell_measurement_reflns_used 8897
_cell_measurement_temperature 113(2)
_cell_measurement_theta_max 27.9064
_cell_measurement_theta_min 1.8743
_cell_volume 3951.1(14)
_computing_cell_refinement crystalclear
_computing_data_collection crystalclear
_computing_data_reduction crystalclear
_computing_molecular_graphics 'Bruker SHELXTL'
_computing_publication_material 'Bruker SHELXTL'
_computing_structure_refinement 'SHELXL-97 (Sheldrick, 1997)'
_computing_structure_solution 'SHELXS-97 (Sheldrick, 1990)'
_diffrn_ambient_temperature 113(2)
_diffrn_measured_fraction_theta_full 0.981
_diffrn_measured_fraction_theta_max 0.981
_diffrn_measurement_device_type 'rigaku saturn'
_diffrn_measurement_method '\w scans'
_diffrn_radiation_monochromator confocal
_diffrn_radiation_source 'rotating anode'
_diffrn_radiation_type MoK\a
_diffrn_radiation_wavelength 0.71073
_diffrn_reflns_av_R_equivalents 0.0493
_diffrn_reflns_av_sigmaI/netI 0.0806
_diffrn_reflns_limit_h_max 13
_diffrn_reflns_limit_h_min -13
_diffrn_reflns_limit_k_max 45
_diffrn_reflns_limit_k_min -45
_diffrn_reflns_limit_l_max 14
_diffrn_reflns_limit_l_min -14
_diffrn_reflns_number 34890
_diffrn_reflns_theta_full 27.95
_diffrn_reflns_theta_max 27.95
_diffrn_reflns_theta_min 1.87
_diffrn_standards_decay_% 0
_diffrn_standards_interval_count 0
_diffrn_standards_interval_time 0
_diffrn_standards_number 0
_exptl_absorpt_coefficient_mu 0.228
_exptl_absorpt_correction_T_max 0.9732
_exptl_absorpt_correction_T_min 0.9558
_exptl_absorpt_correction_type multi-scan
_exptl_absorpt_process_details crystalclear
_exptl_crystal_colour colorless
_exptl_crystal_density_diffrn 1.391
_exptl_crystal_density_method 'not measured'
_exptl_crystal_description prism
_exptl_crystal_F_000 1728
_exptl_crystal_size_max 0.20
_exptl_crystal_size_mid 0.18
_exptl_crystal_size_min 0.12
_refine_diff_density_max 0.428
_refine_diff_density_min -0.364
_refine_diff_density_rms 0.075
_refine_ls_abs_structure_details 'Flack H D (1983), Acta Cryst. A39, 876-881'
_refine_ls_abs_structure_Flack -0.02(4)
_refine_ls_extinction_coef 0.0171(8)
_refine_ls_extinction_expression Fc^*^=kFc[1+0.001xFc^2^\l^3^/sin(2\q)]^-1/4^
_refine_ls_extinction_method SHELXL
_refine_ls_goodness_of_fit_ref 1.027
_refine_ls_hydrogen_treatment constr
_refine_ls_matrix_type full
_refine_ls_number_parameters 1073
_refine_ls_number_reflns 16216
_refine_ls_number_restraints 41
_refine_ls_restrained_S_all 1.035
_refine_ls_R_factor_all 0.0718
_refine_ls_R_factor_gt 0.0553
_refine_ls_shift/su_max 0.001
_refine_ls_shift/su_mean 0.000
_refine_ls_structure_factor_coef Fsqd
_refine_ls_weighting_details 'calc w=1/[\s^2^(Fo^2^)+(0.0700P)^2^+0.0000P] where P=(Fo^2^+2Fc^2^)/3'
_refine_ls_weighting_scheme calc
_refine_ls_wR_factor_gt 0.1259
_refine_ls_wR_factor_ref 0.1378
_reflns_number_gt 12674
_reflns_number_total 16216
_reflns_threshold_expression >2sigma(I)
_cod_data_source_file jo6b02070_si_001.cif
_cod_data_source_block shelxl
_cod_depositor_comments
;
The following automatic conversions were performed:

data item '_exptl_absorpt_correction_type' value 'MULTI-SCAN' was
changed to 'multi-scan' in accordance with the
/home/saulius/struct/COD-crude-data/automatic-downloads/DataCite-retrospective/ACS/depositions/lib/dictionaries/cif_core.dic
dictionary named 'cif_core.dic' version 2.4.2 last updated on
2011-04-26.

data item '_refine_ls_hydrogen_treatment' value 'CONSTR' was changed
to 'constr' in accordance with the
/home/saulius/struct/COD-crude-data/automatic-downloads/DataCite-retrospective/ACS/depositions/lib/dictionaries/cif_core.dic
dictionary named 'cif_core.dic' version 2.4.2 last updated on
2011-04-26.

data item '_symmetry_cell_setting' value 'Monoclinic' was changed to
'monoclinic' in accordance with the
/home/saulius/struct/COD-crude-data/automatic-downloads/DataCite-retrospective/ACS/depositions/lib/dictionaries/cif_core.dic
dictionary named 'cif_core.dic' version 2.4.2 last updated on
2011-04-26.

Automatic conversion script
Id: cif_fix_values 6909 2019-04-08 15:41:33Z antanas 
;
_cod_original_sg_symbol_H-M P2(1)
_cod_database_code 4037377

loop_
_symmetry_equiv_pos_as_xyz
'x, y, z'
'-x, y+1/2, -z'

loop_
_atom_site_label
_atom_site_type_symbol
_atom_site_fract_x
_atom_site_fract_y
_atom_site_fract_z
_atom_site_U_iso_or_equiv
_atom_site_adp_type
_atom_site_occupancy
_atom_site_symmetry_multiplicity
_atom_site_calc_flag
_atom_site_refinement_flags
_atom_site_disorder_assembly
_atom_site_disorder_group
Cl1 Cl -0.30999(9) 0.00419(3) 0.21931(9) 0.0422(2) Uani 1 1 d . . .
Cl2 Cl 0.70699(8) 0.07025(2) 0.63766(9) 0.0344(2) Uani 1 1 d . . .
Cl3 Cl 0.53015(10) 1.02694(3) 0.89135(9) 0.0452(2) Uani 1 1 d . . .
Cl4 Cl 0.92076(8) 0.99930(2) 0.55547(8) 0.0343(2) Uani 1 1 d . . .
O1 O 0.1001(3) 0.15582(7) 0.4335(2) 0.0375(6) Uani 1 1 d . . .
O2 O 0.1777(3) 0.00626(7) 0.2423(3) 0.0497(7) Uani 1 1 d . . .
O3 O 0.5002(2) 0.13024(7) 0.3572(2) 0.0305(5) Uani 1 1 d . B .
O4 O 0.4792(3) 0.22906(8) 0.3716(3) 0.0601(9) Uani 1 1 d . . .
O5 O 0.6588(2) 0.19131(7) 0.3971(2) 0.0361(6) Uani 1 1 d . . .
O6 O 0.3226(3) 0.22523(6) 0.6860(3) 0.0393(6) Uani 1 1 d . . .
O7 O 0.2190(3) 0.06332(7) 0.6302(3) 0.0451(7) Uani 1 1 d . . .
O8 O -0.0636(2) 0.19007(7) 0.7169(2) 0.0311(5) Uani 1 1 d . C .
O9 O -0.0146(3) 0.26843(7) 0.9147(3) 0.0434(7) Uani 1 1 d . . .
O10 O -0.2025(2) 0.24357(7) 0.7973(3) 0.0397(7) Uani 1 1 d . . .
O11 O 0.8684(3) 0.86687(7) 0.7966(2) 0.0338(6) Uani 1 1 d . . .
O12 O 1.0138(3) 1.02580(7) 0.9091(2) 0.0378(6) Uani 1 1 d . . .
O13 O 1.2967(2) 0.90083(7) 0.8183(2) 0.0324(5) Uani 1 1 d . . .
O14 O 1.3236(7) 0.80409(16) 0.8876(7) 0.0584(18) Uani 0.50 1 d P A 1
O14' O 1.2509(5) 0.80662(15) 0.7657(7) 0.0529(16) Uani 0.50 1 d P A 2
O15 O 1.4541(3) 0.83682(9) 0.8325(4) 0.0663(10) Uani 1 1 d . A .
O16 O 0.5283(3) 0.84241(7) 0.5486(3) 0.0403(6) Uani 1 1 d . . .
O17 O 0.4378(3) 1.00566(7) 0.5464(3) 0.0458(7) Uani 1 1 d . . .
O18 O 0.1263(2) 0.87531(7) 0.5456(2) 0.0320(5) Uani 1 1 d . . .
O19 O 0.0691(3) 0.78961(7) 0.3820(2) 0.0378(6) Uani 1 1 d . . .
O20 O -0.0412(3) 0.81667(7) 0.5092(3) 0.0401(6) Uani 1 1 d . . .
N1 N 0.1529(3) 0.06838(8) 0.2917(3) 0.0261(6) Uani 1 1 d . . .
N2 N 0.2581(3) 0.12548(7) 0.6832(2) 0.0219(5) Uani 1 1 d . . .
N3 N 0.9754(3) 0.96170(7) 0.8798(3) 0.0262(6) Uani 1 1 d . . .
N4 N 0.4537(3) 0.94145(7) 0.5253(2) 0.0231(6) Uani 1 1 d . . .
C1 C 0.0174(3) 0.06589(10) 0.2937(3) 0.0288(7) Uani 1 1 d . . .
C2 C -0.0712(3) 0.03615(10) 0.2504(3) 0.0303(7) Uani 1 1 d . . .
H2A H -0.0468 0.0138 0.2128 0.036 Uiso 1 1 calc R . .
C3 C -0.1981(3) 0.04150(11) 0.2663(3) 0.0330(8) Uani 1 1 d . . .
C4 C -0.2375(4) 0.07355(11) 0.3201(3) 0.0354(8) Uani 1 1 d . . .
H4A H -0.3253 0.0754 0.3291 0.042 Uiso 1 1 calc R . .
C5 C -0.1480(4) 0.10317(11) 0.3609(3) 0.0339(8) Uani 1 1 d . . .
H5A H -0.1736 0.1257 0.3968 0.041 Uiso 1 1 calc R . .
C6 C -0.0195(3) 0.09882(10) 0.3478(3) 0.0309(8) Uani 1 1 d . . .
C7 C 0.0925(4) 0.12450(10) 0.3812(3) 0.0295(7) Uani 1 1 d . . .
C8 C 0.2041(3) 0.10677(9) 0.3332(3) 0.0274(7) Uani 1 1 d . . .
H8A H 0.2866 0.1047 0.4009 0.033 Uiso 1 1 calc R . .
C9 C 0.2278(4) 0.03768(10) 0.2690(4) 0.0358(8) Uani 1 1 d . . .
C10 C 0.3721(4) 0.04476(11) 0.2798(5) 0.0502(11) Uani 1 1 d . . .
H10A H 0.4137 0.0210 0.2617 0.075 Uiso 1 1 calc R . .
H10B H 0.4146 0.0532 0.3636 0.075 Uiso 1 1 calc R . .
H10C H 0.3819 0.0647 0.2211 0.075 Uiso 1 1 calc R . .
C11 C 0.2286(3) 0.13190(9) 0.2253(3) 0.0250(7) Uani 1 1 d . . .
H11A H 0.2847 0.1164 0.1829 0.030 Uiso 1 1 calc R . .
C12 C 0.0991(3) 0.13960(9) 0.1320(3) 0.0260(7) Uani 1 1 d . . .
C13 C 0.0264(4) 0.17329(10) 0.1349(3) 0.0306(7) Uani 1 1 d . . .
H13A H 0.0617 0.1928 0.1931 0.037 Uiso 1 1 calc R . .
C14 C -0.0961(4) 0.17847(11) 0.0543(3) 0.0351(8) Uani 1 1 d . . .
H14A H -0.1441 0.2014 0.0577 0.042 Uiso 1 1 calc R . .
C15 C -0.1491(4) 0.15057(12) -0.0310(3) 0.0382(9) Uani 1 1 d . . .
H15A H -0.2336 0.1542 -0.0856 0.046 Uiso 1 1 calc R . .
C16 C -0.0784(4) 0.11726(11) -0.0368(3) 0.0341(8) Uani 1 1 d . . .
H16A H -0.1140 0.0981 -0.0960 0.041 Uiso 1 1 calc R . .
C17 C 0.0448(3) 0.11190(10) 0.0444(3) 0.0274(7) Uani 1 1 d . . .
H17A H 0.0927 0.0890 0.0400 0.033 Uiso 1 1 calc R . .
C18 C 0.3065(3) 0.16820(9) 0.2745(3) 0.0295(7) Uani 1 1 d . B .
H18A H 0.3007 0.1863 0.2053 0.035 Uiso 1 1 calc R . .
H18B H 0.2643 0.1807 0.3344 0.035 Uiso 1 1 calc R . .
C19 C 0.4493(3) 0.16136(9) 0.3357(3) 0.0270(7) Uani 1 1 d . . .
C20 C 0.5309(4) 0.19833(10) 0.3701(3) 0.0323(8) Uani 1 1 d . B .
C21 C 0.7446(4) 0.22510(11) 0.4314(4) 0.0417(9) Uani 0.50 1 d PD B 1
H21A H 0.8107 0.2203 0.5101 0.050 Uiso 0.50 1 calc PR B 1
H21B H 0.6913 0.2478 0.4420 0.050 Uiso 0.50 1 calc PR B 1
C22 C 0.8125(11) 0.2324(3) 0.3311(9) 0.055(3) Uani 0.50 1 d PDU B 1
H22A H 0.8707 0.2548 0.3523 0.083 Uiso 0.50 1 calc PR B 1
H22B H 0.7464 0.2373 0.2538 0.083 Uiso 0.50 1 calc PR B 1
H22C H 0.8651 0.2098 0.3213 0.083 Uiso 0.50 1 calc PR B 1
C21' C 0.7446(4) 0.22510(11) 0.4314(4) 0.0417(9) Uani 0.50 1 d PD B 2
H21C H 0.7758 0.2272 0.5221 0.050 Uiso 0.50 1 calc PR B 2
H21D H 0.6962 0.2489 0.3994 0.050 Uiso 0.50 1 calc PR B 2
C22' C 0.8580(9) 0.2193(3) 0.3755(11) 0.055(3) Uani 0.50 1 d PDU B 2
H22D H 0.9186 0.2412 0.3960 0.082 Uiso 0.50 1 calc PR B 2
H22E H 0.8255 0.2174 0.2859 0.082 Uiso 0.50 1 calc PR B 2
H22F H 0.9047 0.1956 0.4078 0.082 Uiso 0.50 1 calc PR B 2
C23 C 0.3885(3) 0.12711(9) 0.6667(3) 0.0214(6) Uani 1 1 d . . .
C24 C 0.4707(3) 0.09654(9) 0.6531(3) 0.0232(6) Uani 1 1 d . . .
H24A H 0.4418 0.0706 0.6483 0.028 Uiso 1 1 calc R . .
C25 C 0.5967(3) 0.10667(9) 0.6472(3) 0.0249(7) Uani 1 1 d . . .
C26 C 0.6424(3) 0.14464(9) 0.6506(3) 0.0267(7) Uani 1 1 d . . .
H26A H 0.7303 0.1500 0.6463 0.032 Uiso 1 1 calc R . .
C27 C 0.5577(3) 0.17397(9) 0.6603(3) 0.0274(7) Uani 1 1 d . . .
H27A H 0.5855 0.2000 0.6613 0.033 Uiso 1 1 calc R . .
C28 C 0.4304(3) 0.16495(9) 0.6687(3) 0.0230(6) Uani 1 1 d . . .
C29 C 0.3249(3) 0.19035(9) 0.6856(3) 0.0264(7) Uani 1 1 d . . .
C30 C 0.2155(3) 0.16454(8) 0.7079(3) 0.0221(6) Uani 1 1 d . . .
H30A H 0.1297 0.1710 0.6485 0.027 Uiso 1 1 calc R . .
C31 C 0.1784(3) 0.09350(9) 0.6620(3) 0.0271(7) Uani 1 1 d . . .
C32 C 0.0416(3) 0.09629(9) 0.6794(3) 0.0281(7) Uani 1 1 d . . .
H32A H -0.0029 0.0714 0.6609 0.042 Uiso 1 1 calc R . .
H32B H -0.0079 0.1159 0.6238 0.042 Uiso 1 1 calc R . .
H32C H 0.0457 0.1034 0.7647 0.042 Uiso 1 1 calc R . .
C33 C 0.2025(3) 0.16892(9) 0.8423(3) 0.0229(6) Uani 1 1 d . . .
H33A H 0.1410 0.1483 0.8561 0.027 Uiso 1 1 calc R . .
C34 C 0.3341(3) 0.16234(10) 0.9345(3) 0.0264(7) Uani 1 1 d . . .
C35 C 0.3764(4) 0.12483(10) 0.9679(3) 0.0306(7) Uani 1 1 d . . .
H35A H 0.3206 0.1038 0.9358 0.037 Uiso 1 1 calc R . .
C36 C 0.5001(4) 0.11807(13) 1.0480(3) 0.0411(9) Uani 1 1 d . . .
H36A H 0.5277 0.0924 1.0697 0.049 Uiso 1 1 calc R . .
C37 C 0.5820(4) 0.14810(13) 1.0954(3) 0.0430(10) Uani 1 1 d . . .
H37A H 0.6665 0.1434 1.1489 0.052 Uiso 1 1 calc R . .
C38 C 0.5400(4) 0.18557(13) 1.0642(4) 0.0435(10) Uani 1 1 d . . .
H38A H 0.5951 0.2066 1.0983 0.052 Uiso 1 1 calc R . .
C39 C 0.4175(4) 0.19239(11) 0.9832(3) 0.0333(8) Uani 1 1 d . . .
H39A H 0.3909 0.2181 0.9611 0.040 Uiso 1 1 calc R . .
C40 C 0.1399(3) 0.20772(9) 0.8614(3) 0.0290(7) Uani 1 1 d . C .
H40A H 0.1508 0.2117 0.9507 0.035 Uiso 1 1 calc R . .
H40B H 0.1887 0.2285 0.8314 0.035 Uiso 1 1 calc R . .
C41 C -0.0033(3) 0.21119(9) 0.7981(3) 0.0257(7) Uani 1 1 d . . .
C42 C -0.0742(4) 0.24479(9) 0.8432(3) 0.0310(8) Uani 1 1 d . C .
C43 C -0.2730(5) 0.27456(12) 0.8368(6) 0.0771(19) Uani 0.50 1 d PD C 1
H43A H -0.2086 0.2947 0.8739 0.093 Uiso 0.50 1 calc PR C 1
H43B H -0.3342 0.2858 0.7634 0.093 Uiso 0.50 1 calc PR C 1
C44 C -0.3463(10) 0.2646(2) 0.9224(9) 0.054(2) Uani 0.50 1 d PDU C 1
H44A H -0.3905 0.2875 0.9436 0.080 Uiso 0.50 1 calc PR C 1
H44B H -0.2867 0.2541 0.9969 0.080 Uiso 0.50 1 calc PR C 1
H44C H -0.4127 0.2452 0.8860 0.080 Uiso 0.50 1 calc PR C 1
C43' C -0.2730(5) 0.27456(12) 0.8368(6) 0.0771(19) Uani 0.50 1 d PD C 2
H43C H -0.2626 0.2982 0.7910 0.093 Uiso 0.50 1 calc PR C 2
H43D H -0.2350 0.2795 0.9255 0.093 Uiso 0.50 1 calc PR C 2
C44' C -0.4145(6) 0.2655(2) 0.8160(9) 0.0401(18) Uani 0.50 1 d PDU C 2
H44D H -0.4603 0.2871 0.8430 0.060 Uiso 0.50 1 calc PR C 2
H44E H -0.4251 0.2424 0.8631 0.060 Uiso 0.50 1 calc PR C 2
H44F H -0.4524 0.2607 0.7282 0.060 Uiso 0.50 1 calc PR C 2
C45 C 0.8384(3) 0.96334(9) 0.8720(3) 0.0250(7) Uani 1 1 d . . .
C46 C 0.7625(3) 0.99470(10) 0.8895(3) 0.0300(7) Uani 1 1 d . . .
H46A H 0.8008 1.0193 0.9117 0.036 Uiso 1 1 calc R . .
C47 C 0.6286(4) 0.98840(11) 0.8729(3) 0.0344(8) Uani 1 1 d . . .
C48 C 0.5691(4) 0.95262(11) 0.8432(3) 0.0331(8) Uani 1 1 d . . .
H48A H 0.4768 0.9495 0.8338 0.040 Uiso 1 1 calc R . .
C49 C 0.6457(3) 0.92201(10) 0.8278(3) 0.0318(8) Uani 1 1 d . . .
H49A H 0.6075 0.8973 0.8083 0.038 Uiso 1 1 calc R . .
C50 C 0.7805(3) 0.92761(9) 0.8411(3) 0.0250(7) Uani 1 1 d . . .
C51 C 0.8814(3) 0.90043(9) 0.8253(3) 0.0283(7) Uani 1 1 d . . .
C52 C 1.0133(3) 0.92196(9) 0.8567(3) 0.0257(7) Uani 1 1 d . . .
H52A H 1.0536 0.9215 0.7847 0.031 Uiso 1 1 calc R . .
C53 C 1.0552(3) 0.99424(9) 0.8900(3) 0.0277(7) Uani 1 1 d . . .
C54 C 1.1947(4) 0.98942(11) 0.8785(4) 0.0371(8) Uani 1 1 d . . .
H54A H 1.2389 1.0145 0.8877 0.056 Uiso 1 1 calc R . .
H54B H 1.1935 0.9787 0.7975 0.056 Uiso 1 1 calc R . .
H54C H 1.2425 0.9720 0.9429 0.056 Uiso 1 1 calc R . .
C55 C 1.1094(3) 0.90321(9) 0.9708(3) 0.0262(7) Uani 1 1 d . . .
H55A H 1.1832 0.9217 1.0032 0.031 Uiso 1 1 calc R . .
C56 C 1.0370(3) 0.89636(9) 1.0718(3) 0.0241(7) Uani 1 1 d . . .
C57 C 1.0247(3) 0.92664(10) 1.1503(3) 0.0283(7) Uani 1 1 d . . .
H57A H 1.0666 0.9505 1.1441 0.034 Uiso 1 1 calc R . .
C58 C 0.9512(4) 0.92195(11) 1.2376(3) 0.0334(8) Uani 1 1 d . . .
H58A H 0.9436 0.9426 1.2907 0.040 Uiso 1 1 calc R . .
C59 C 0.8893(4) 0.88732(10) 1.2471(3) 0.0331(8) Uani 1 1 d . . .
H59A H 0.8383 0.8843 1.3058 0.040 Uiso 1 1 calc R . .
C60 C 0.9024(4) 0.85695(11) 1.1702(3) 0.0323(8) Uani 1 1 d . . .
H60A H 0.8609 0.8330 1.1771 0.039 Uiso 1 1 calc R . .
C61 C 0.9755(3) 0.86139(9) 1.0835(3) 0.0271(7) Uani 1 1 d . . .
H61A H 0.9839 0.8405 1.0316 0.032 Uiso 1 1 calc R . .
C62 C 1.1693(4) 0.86579(10) 0.9342(3) 0.0335(8) Uani 1 1 d . . .
H62A H 1.2113 0.8516 1.0103 0.040 Uiso 1 1 calc R . .
H62B H 1.0965 0.8496 0.8864 0.040 Uiso 1 1 calc R . .
C63 C 1.2694(4) 0.87080(10) 0.8604(3) 0.0324(8) Uani 1 1 d . A .
C64 C 1.3358(5) 0.83373(12) 0.8368(5) 0.0596(14) Uani 1 1 d . . .
C65 C 1.5279(5) 0.80254(16) 0.8115(5) 0.0694(15) Uani 1 1 d . . .
H65A H 1.4765 0.7791 0.8182 0.083 Uiso 1 1 calc R A .
H65B H 1.5428 0.8034 0.7278 0.083 Uiso 1 1 calc R . .
C66 C 1.6552(5) 0.80149(14) 0.9037(6) 0.0681(15) Uani 1 1 d . A .
H66A H 1.7037 0.7783 0.8919 0.102 Uiso 1 1 calc R . .
H66B H 1.6398 0.8012 0.9864 0.102 Uiso 1 1 calc R . .
H66C H 1.7071 0.8243 0.8944 0.102 Uiso 1 1 calc R . .
C67 C 0.5898(3) 0.94067(9) 0.5286(3) 0.0224(6) Uani 1 1 d . . .
C68 C 0.6756(3) 0.97151(9) 0.5336(3) 0.0251(7) Uani 1 1 d . . .
H68A H 0.6465 0.9974 0.5320 0.030 Uiso 1 1 calc R . .
C69 C 0.8067(3) 0.96203(10) 0.5411(3) 0.0270(7) Uani 1 1 d . . .
C70 C 0.8530(3) 0.92466(10) 0.5397(3) 0.0282(7) Uani 1 1 d . . .
H70A H 0.9429 0.9199 0.5413 0.034 Uiso 1 1 calc R . .
C71 C 0.7660(3) 0.89462(10) 0.5361(3) 0.0283(7) Uani 1 1 d . . .
H71A H 0.7954 0.8688 0.5366 0.034 Uiso 1 1 calc R . .
C72 C 0.6343(3) 0.90275(9) 0.5316(3) 0.0245(7) Uani 1 1 d . . .
C73 C 0.5256(3) 0.87717(9) 0.5365(3) 0.0256(7) Uani 1 1 d . . .
C74 C 0.4023(3) 0.90164(9) 0.5202(3) 0.0242(7) Uani 1 1 d . . .
H74A H 0.3587 0.8970 0.5887 0.029 Uiso 1 1 calc R . .
C75 C 0.3848(3) 0.97433(9) 0.5403(3) 0.0305(8) Uani 1 1 d . . .
C76 C 0.2442(4) 0.97008(10) 0.5487(4) 0.0373(9) Uani 1 1 d . . .
H76A H 0.2078 0.9955 0.5590 0.056 Uiso 1 1 calc R . .
H76B H 0.2415 0.9539 0.6195 0.056 Uiso 1 1 calc R . .
H76C H 0.1916 0.9582 0.4732 0.056 Uiso 1 1 calc R . .
C77 C 0.3048(3) 0.89281(9) 0.3928(3) 0.0250(7) Uani 1 1 d . . .
H77A H 0.2348 0.9131 0.3771 0.030 Uiso 1 1 calc R . .
C78 C 0.3779(3) 0.89568(9) 0.2914(3) 0.0246(7) Uani 1 1 d . . .
C79 C 0.3802(3) 0.93045(10) 0.2309(3) 0.0298(7) Uani 1 1 d . . .
H79A H 0.3312 0.9517 0.2491 0.036 Uiso 1 1 calc R . .
C80 C 0.4540(4) 0.93435(11) 0.1434(3) 0.0360(8) Uani 1 1 d . . .
H80A H 0.4546 0.9583 0.1026 0.043 Uiso 1 1 calc R . .
C81 C 0.5260(4) 0.90385(12) 0.1157(3) 0.0388(9) Uani 1 1 d . . .
H81A H 0.5775 0.9068 0.0574 0.047 Uiso 1 1 calc R . .
C82 C 0.5221(4) 0.86892(11) 0.1739(3) 0.0352(8) Uani 1 1 d . . .
H82A H 0.5700 0.8476 0.1543 0.042 Uiso 1 1 calc R . .
C83 C 0.4489(3) 0.86483(10) 0.2604(3) 0.0313(8) Uani 1 1 d . . .
H83A H 0.4469 0.8407 0.2994 0.038 Uiso 1 1 calc R . .
C84 C 0.2363(3) 0.85367(9) 0.3927(3) 0.0261(7) Uani 1 1 d . . .
H84A H 0.1895 0.8473 0.3069 0.031 Uiso 1 1 calc R . .
H84B H 0.3049 0.8338 0.4212 0.031 Uiso 1 1 calc R . .
C85 C 0.1393(3) 0.85151(9) 0.4710(3) 0.0263(7) Uani 1 1 d . . .
C86 C 0.0513(3) 0.81501(9) 0.4486(3) 0.0263(7) Uani 1 1 d . . .
C87 C -0.1368(5) 0.78464(12) 0.4911(5) 0.0525(12) Uani 1 1 d . . .
H87A H -0.0947 0.7608 0.4713 0.063 Uiso 1 1 calc R . .
H87B H -0.2136 0.7905 0.4217 0.063 Uiso 1 1 calc R . .
C88 C -0.1812(5) 0.77928(12) 0.6061(5) 0.0544(12) Uani 1 1 d . . .
H88A H -0.2451 0.7582 0.5950 0.082 Uiso 1 1 calc R . .
H88B H -0.2227 0.8030 0.6251 0.082 Uiso 1 1 calc R . .
H88C H -0.1048 0.7731 0.6741 0.082 Uiso 1 1 calc R . .

loop_
_atom_site_aniso_label
_atom_site_aniso_U_11
_atom_site_aniso_U_22
_atom_site_aniso_U_33
_atom_site_aniso_U_23
_atom_site_aniso_U_13
_atom_site_aniso_U_12
Cl1 0.0249(5) 0.0509(5) 0.0495(5) 0.0049(5) 0.0072(4) -0.0080(4)
Cl2 0.0214(4) 0.0332(4) 0.0504(5) -0.0057(4) 0.0124(4) 0.0020(3)
Cl3 0.0352(6) 0.0527(6) 0.0499(5) 0.0107(5) 0.0150(5) 0.0151(4)
Cl4 0.0220(4) 0.0382(4) 0.0433(5) 0.0038(4) 0.0093(4) -0.0028(4)
O1 0.0459(16) 0.0414(14) 0.0249(12) -0.0073(11) 0.0082(11) -0.0013(12)
O2 0.0282(14) 0.0275(13) 0.092(2) -0.0035(14) 0.0125(15) -0.0016(11)
O3 0.0274(14) 0.0288(12) 0.0337(12) 0.0008(10) 0.0043(11) -0.0022(10)
O4 0.0468(19) 0.0275(14) 0.097(3) -0.0034(15) 0.0000(17) -0.0027(13)
O5 0.0311(15) 0.0384(14) 0.0370(13) -0.0050(11) 0.0048(11) -0.0168(12)
O6 0.0417(16) 0.0204(11) 0.0608(17) 0.0081(11) 0.0222(14) 0.0040(11)
O7 0.0298(15) 0.0268(13) 0.084(2) -0.0179(13) 0.0248(15) -0.0059(11)
O8 0.0250(13) 0.0298(12) 0.0380(13) -0.0048(10) 0.0071(11) -0.0002(10)
O9 0.0513(18) 0.0282(13) 0.0522(17) -0.0065(12) 0.0156(15) 0.0062(12)
O10 0.0277(15) 0.0257(12) 0.0723(19) 0.0065(12) 0.0247(14) 0.0064(10)
O11 0.0431(16) 0.0270(12) 0.0280(12) -0.0005(10) 0.0027(11) -0.0061(11)
O12 0.0371(15) 0.0260(12) 0.0517(16) -0.0040(12) 0.0138(13) -0.0028(11)
O13 0.0334(15) 0.0289(12) 0.0367(13) 0.0017(10) 0.0124(11) -0.0019(11)
O14 0.078(5) 0.029(3) 0.085(5) 0.010(3) 0.050(4) 0.002(3)
O14' 0.033(3) 0.030(3) 0.091(5) -0.024(3) 0.008(3) -0.007(2)
O15 0.0328(18) 0.065(2) 0.094(3) -0.0413(19) 0.0036(17) 0.0135(15)
O16 0.0365(15) 0.0238(12) 0.0535(16) 0.0023(11) -0.0018(13) 0.0012(11)
O17 0.0314(15) 0.0225(12) 0.089(2) -0.0093(14) 0.0259(15) -0.0022(11)
O18 0.0323(14) 0.0325(13) 0.0345(13) -0.0058(10) 0.0144(11) -0.0046(11)
O19 0.0424(16) 0.0244(12) 0.0494(15) -0.0032(11) 0.0169(13) -0.0031(11)
O20 0.0357(15) 0.0364(14) 0.0542(16) -0.0059(12) 0.0225(13) -0.0135(12)
N1 0.0220(15) 0.0248(13) 0.0323(14) 0.0025(11) 0.0085(12) -0.0021(11)
N2 0.0187(14) 0.0211(12) 0.0259(13) -0.0011(10) 0.0057(11) -0.0002(10)
N3 0.0236(15) 0.0239(13) 0.0301(14) 0.0028(11) 0.0052(12) 0.0012(11)
N4 0.0181(14) 0.0234(12) 0.0275(13) -0.0030(11) 0.0052(11) -0.0004(11)
C1 0.0232(18) 0.0326(17) 0.0294(16) 0.0085(14) 0.0043(14) 0.0017(14)
C2 0.0266(19) 0.0318(17) 0.0330(17) 0.0050(14) 0.0086(15) -0.0019(14)
C3 0.0224(19) 0.044(2) 0.0323(18) 0.0109(16) 0.0053(15) -0.0038(15)
C4 0.0261(19) 0.048(2) 0.0332(18) 0.0120(16) 0.0091(16) 0.0072(16)
C5 0.031(2) 0.043(2) 0.0293(17) 0.0059(15) 0.0108(16) 0.0076(16)
C6 0.0274(19) 0.042(2) 0.0242(16) 0.0052(14) 0.0082(14) 0.0003(15)
C7 0.0289(19) 0.0380(19) 0.0221(15) 0.0050(14) 0.0074(14) 0.0053(15)
C8 0.0264(18) 0.0315(17) 0.0227(15) 0.0012(13) 0.0028(14) -0.0005(14)
C9 0.0246(19) 0.0278(17) 0.054(2) 0.0062(16) 0.0087(17) -0.0001(15)
C10 0.021(2) 0.0333(19) 0.096(4) 0.009(2) 0.013(2) 0.0016(16)
C11 0.0260(18) 0.0258(15) 0.0225(15) 0.0038(12) 0.0049(13) -0.0012(13)
C12 0.0251(18) 0.0319(16) 0.0210(15) 0.0015(12) 0.0058(13) -0.0025(14)
C13 0.030(2) 0.0366(18) 0.0238(15) 0.0013(14) 0.0047(14) 0.0034(15)
C14 0.032(2) 0.042(2) 0.0330(18) 0.0061(16) 0.0102(16) 0.0083(16)
C15 0.027(2) 0.060(2) 0.0272(17) 0.0052(17) 0.0065(15) 0.0002(18)
C16 0.031(2) 0.049(2) 0.0220(16) 0.0011(15) 0.0054(15) -0.0105(17)
C17 0.0256(19) 0.0332(17) 0.0236(15) -0.0006(13) 0.0062(14) -0.0037(14)
C18 0.0283(19) 0.0289(17) 0.0297(16) 0.0001(13) 0.0042(15) -0.0017(14)
C19 0.0260(19) 0.0307(17) 0.0231(15) 0.0019(13) 0.0040(14) -0.0037(14)
C20 0.026(2) 0.0332(18) 0.0337(18) 0.0000(14) 0.0005(15) -0.0098(15)
C21 0.036(2) 0.041(2) 0.046(2) -0.0098(18) 0.0065(18) -0.0215(18)
C22 0.055(6) 0.060(6) 0.050(5) -0.005(4) 0.012(5) -0.019(5)
C21' 0.036(2) 0.041(2) 0.046(2) -0.0098(18) 0.0065(18) -0.0215(18)
C22' 0.037(5) 0.054(5) 0.075(6) -0.031(5) 0.018(5) -0.018(4)
C23 0.0193(16) 0.0269(15) 0.0174(13) -0.0010(12) 0.0035(12) -0.0022(12)
C24 0.0223(17) 0.0229(15) 0.0240(15) 0.0005(12) 0.0054(13) -0.0009(12)
C25 0.0204(17) 0.0295(16) 0.0253(15) -0.0026(13) 0.0065(13) 0.0028(13)
C26 0.0205(17) 0.0338(17) 0.0269(16) -0.0024(13) 0.0079(14) -0.0062(14)
C27 0.0276(19) 0.0266(15) 0.0306(17) -0.0004(13) 0.0120(15) -0.0053(14)
C28 0.0224(17) 0.0248(15) 0.0228(14) 0.0015(12) 0.0076(13) -0.0014(13)
C29 0.0302(19) 0.0231(15) 0.0277(16) -0.0011(13) 0.0106(14) -0.0017(14)
C30 0.0226(17) 0.0191(14) 0.0252(15) 0.0007(12) 0.0070(13) 0.0025(12)
C31 0.0211(18) 0.0274(16) 0.0331(17) -0.0032(14) 0.0072(14) 0.0005(13)
C32 0.0212(18) 0.0293(16) 0.0354(18) -0.0039(14) 0.0100(15) 0.0004(14)
C33 0.0204(17) 0.0252(15) 0.0234(14) -0.0008(12) 0.0061(13) -0.0014(12)
C34 0.0220(18) 0.0365(17) 0.0225(15) -0.0010(13) 0.0088(13) 0.0019(14)
C35 0.0289(19) 0.0390(19) 0.0247(16) 0.0004(14) 0.0081(14) 0.0048(15)
C36 0.040(2) 0.057(2) 0.0277(17) 0.0075(17) 0.0099(17) 0.0169(19)
C37 0.028(2) 0.072(3) 0.0274(18) -0.0017(19) 0.0044(16) 0.003(2)
C38 0.028(2) 0.062(3) 0.038(2) -0.0106(19) 0.0048(17) -0.0066(19)
C39 0.0244(19) 0.042(2) 0.0334(18) -0.0069(15) 0.0071(15) -0.0015(15)
C40 0.0258(19) 0.0281(16) 0.0336(17) -0.0056(14) 0.0081(15) -0.0012(14)
C41 0.0217(18) 0.0232(15) 0.0339(17) 0.0021(13) 0.0099(14) 0.0006(13)
C42 0.031(2) 0.0218(15) 0.045(2) 0.0062(14) 0.0181(17) 0.0038(14)
C43 0.062(3) 0.029(2) 0.163(6) 0.000(3) 0.072(4) 0.013(2)
C44 0.058(5) 0.041(4) 0.067(5) -0.002(4) 0.026(4) 0.008(4)
C43' 0.062(3) 0.029(2) 0.163(6) 0.000(3) 0.072(4) 0.013(2)
C44' 0.031(4) 0.028(3) 0.066(5) -0.002(3) 0.021(4) 0.001(3)
C45 0.0201(17) 0.0306(16) 0.0230(15) 0.0037(12) 0.0030(13) -0.0019(13)
C46 0.0286(19) 0.0310(17) 0.0312(17) 0.0054(14) 0.0091(15) 0.0039(14)
C47 0.028(2) 0.048(2) 0.0293(17) 0.0114(15) 0.0114(15) 0.0085(16)
C48 0.0236(19) 0.048(2) 0.0284(17) 0.0054(16) 0.0071(15) -0.0023(16)
C49 0.0286(19) 0.0388(19) 0.0264(16) 0.0066(15) 0.0040(15) -0.0064(15)
C50 0.0249(18) 0.0284(16) 0.0215(14) 0.0026(12) 0.0051(13) -0.0015(13)
C51 0.035(2) 0.0287(16) 0.0202(15) 0.0017(13) 0.0040(14) -0.0062(14)
C52 0.0255(18) 0.0253(15) 0.0268(15) 0.0000(13) 0.0075(14) -0.0017(13)
C53 0.0292(19) 0.0256(16) 0.0282(16) 0.0021(13) 0.0067(14) -0.0046(14)
C54 0.028(2) 0.0358(19) 0.049(2) 0.0060(16) 0.0120(17) -0.0030(15)
C55 0.0250(18) 0.0271(15) 0.0256(15) 0.0039(13) 0.0048(14) -0.0014(13)
C56 0.0195(16) 0.0288(16) 0.0218(14) 0.0032(12) 0.0009(13) 0.0018(13)
C57 0.0268(19) 0.0335(17) 0.0212(15) -0.0009(13) -0.0003(13) -0.0009(14)
C58 0.036(2) 0.0381(19) 0.0260(16) 0.0003(15) 0.0069(15) 0.0035(16)
C59 0.034(2) 0.0404(19) 0.0268(16) 0.0022(14) 0.0105(15) 0.0038(16)
C60 0.0294(19) 0.0368(18) 0.0301(17) 0.0036(14) 0.0066(15) -0.0003(15)
C61 0.0255(18) 0.0292(16) 0.0249(15) 0.0012(13) 0.0035(14) 0.0016(14)
C62 0.037(2) 0.0283(17) 0.0373(19) 0.0056(14) 0.0128(17) 0.0045(15)
C63 0.032(2) 0.0320(18) 0.0345(18) 0.0037(15) 0.0115(16) 0.0031(15)
C64 0.074(4) 0.037(2) 0.092(4) 0.007(2) 0.066(3) 0.009(2)
C65 0.074(4) 0.075(3) 0.057(3) -0.016(3) 0.014(3) 0.045(3)
C66 0.043(3) 0.050(3) 0.108(4) 0.021(3) 0.014(3) 0.006(2)
C67 0.0201(17) 0.0252(15) 0.0225(14) -0.0016(12) 0.0066(13) 0.0008(13)
C68 0.0210(17) 0.0282(16) 0.0264(16) -0.0003(13) 0.0066(14) 0.0020(13)
C69 0.0247(19) 0.0339(17) 0.0227(15) 0.0012(13) 0.0065(14) -0.0003(14)
C70 0.0220(18) 0.0392(18) 0.0230(15) 0.0011(14) 0.0049(13) 0.0055(14)
C71 0.0280(19) 0.0318(17) 0.0229(15) -0.0032(13) 0.0023(13) 0.0063(14)
C72 0.0227(18) 0.0240(15) 0.0243(15) 0.0002(12) 0.0009(13) 0.0039(13)
C73 0.0280(18) 0.0237(15) 0.0217(15) -0.0021(12) -0.0003(13) 0.0019(13)
C74 0.0221(18) 0.0234(15) 0.0271(15) -0.0033(12) 0.0062(13) -0.0036(13)
C75 0.0259(19) 0.0240(16) 0.0425(19) -0.0068(14) 0.0104(16) 0.0010(14)
C76 0.028(2) 0.0298(17) 0.059(2) -0.0074(17) 0.0198(19) -0.0003(15)
C77 0.0242(18) 0.0224(15) 0.0284(16) -0.0011(12) 0.0065(14) -0.0007(13)
C78 0.0194(17) 0.0276(16) 0.0243(15) -0.0020(13) 0.0006(13) -0.0033(13)
C79 0.0231(18) 0.0338(17) 0.0288(16) 0.0008(14) -0.0004(14) -0.0055(14)
C80 0.030(2) 0.045(2) 0.0311(18) 0.0101(16) 0.0043(16) -0.0077(17)
C81 0.030(2) 0.061(2) 0.0275(17) 0.0008(17) 0.0096(16) -0.0076(19)
C82 0.032(2) 0.0399(19) 0.0357(19) -0.0049(16) 0.0115(17) -0.0040(16)
C83 0.0220(18) 0.0353(18) 0.0377(19) -0.0056(15) 0.0099(15) -0.0026(14)
C84 0.0236(18) 0.0258(15) 0.0293(16) -0.0047(13) 0.0072(14) -0.0012(13)
C85 0.0220(18) 0.0257(15) 0.0312(17) 0.0029(13) 0.0064(14) -0.0019(13)
C86 0.0242(18) 0.0240(15) 0.0295(16) 0.0019(13) 0.0044(14) 0.0017(13)
C87 0.046(3) 0.045(2) 0.070(3) 0.000(2) 0.021(2) -0.023(2)
C88 0.051(3) 0.036(2) 0.087(3) 0.011(2) 0.038(3) -0.0018(19)

loop_
_atom_type_symbol
_atom_type_description
_atom_type_scat_dispersion_real
_atom_type_scat_dispersion_imag
_atom_type_scat_source
C C 0.0033 0.0016 'International Tables Vol C Tables 4.2.6.8 and 6.1.1.4'
H H 0.0000 0.0000 'International Tables Vol C Tables 4.2.6.8 and 6.1.1.4'
N N 0.0061 0.0033 'International Tables Vol C Tables 4.2.6.8 and 6.1.1.4'
O O 0.0106 0.0060 'International Tables Vol C Tables 4.2.6.8 and 6.1.1.4'
Cl Cl 0.1484 0.1585 'International Tables Vol C Tables 4.2.6.8 and 6.1.1.4'

loop_
_geom_angle_atom_site_label_1
_geom_angle_atom_site_label_2
_geom_angle_atom_site_label_3
_geom_angle
C20 O5 C21 115.4(3)
C42 O10 C43 114.0(3)
C64 O15 C65 119.9(4)
C86 O20 C87 117.1(3)
C9 N1 C1 124.5(3)
C9 N1 C8 125.5(3)
C1 N1 C8 109.6(3)
C31 N2 C23 124.7(2)
C31 N2 C30 125.4(3)
C23 N2 C30 109.3(2)
C53 N3 C45 123.3(3)
C53 N3 C52 126.3(3)
C45 N3 C52 109.8(3)
C75 N4 C67 124.2(3)
C75 N4 C74 125.7(3)
C67 N4 C74 109.6(2)
C2 C1 C6 122.0(3)
C2 C1 N1 128.1(3)
C6 C1 N1 109.9(3)
C1 C2 C3 115.3(3)
C1 C2 H2A 122.3
C3 C2 H2A 122.3
C4 C3 C2 124.1(3)
C4 C3 Cl1 119.0(3)
C2 C3 Cl1 116.8(3)
C3 C4 C5 119.6(3)
C3 C4 H4A 120.2
C5 C4 H4A 120.2
C4 C5 C6 118.1(3)
C4 C5 H5A 120.9
C6 C5 H5A 120.9
C1 C6 C5 120.8(3)
C1 C6 C7 109.0(3)
C5 C6 C7 130.1(3)
O1 C7 C6 128.5(3)
O1 C7 C8 124.1(3)
C6 C7 C8 107.4(3)
N1 C8 C7 103.2(3)
N1 C8 C11 112.3(3)
C7 C8 C11 109.4(3)
N1 C8 H8A 110.6
C7 C8 H8A 110.6
C11 C8 H8A 110.6
O2 C9 N1 120.6(3)
O2 C9 C10 121.9(3)
N1 C9 C10 117.4(3)
C9 C10 H10A 109.5
C9 C10 H10B 109.5
H10A C10 H10B 109.5
C9 C10 H10C 109.5
H10A C10 H10C 109.5
H10B C10 H10C 109.5
C12 C11 C18 114.0(3)
C12 C11 C8 110.1(3)
C18 C11 C8 110.9(3)
C12 C11 H11A 107.2
C18 C11 H11A 107.2
C8 C11 H11A 107.2
C17 C12 C13 117.9(3)
C17 C12 C11 120.2(3)
C13 C12 C11 121.8(3)
C14 C13 C12 120.8(3)
C14 C13 H13A 119.6
C12 C13 H13A 119.6
C15 C14 C13 120.6(3)
C15 C14 H14A 119.7
C13 C14 H14A 119.7
C14 C15 C16 119.7(4)
C14 C15 H15A 120.2
C16 C15 H15A 120.2
C15 C16 C17 119.9(3)
C15 C16 H16A 120.0
C17 C16 H16A 120.0
C12 C17 C16 121.1(3)
C12 C17 H17A 119.4
C16 C17 H17A 119.4
C19 C18 C11 114.4(3)
C19 C18 H18A 108.6
C11 C18 H18A 108.6
C19 C18 H18B 108.6
C11 C18 H18B 108.6
H18A C18 H18B 107.6
O3 C19 C18 125.1(3)
O3 C19 C20 120.8(3)
C18 C19 C20 114.1(3)
O4 C20 O5 126.6(3)
O4 C20 C19 121.7(3)
O5 C20 C19 111.7(3)
O5 C21 C22 108.1(5)
O5 C21 H21A 110.1
C22 C21 H21A 110.1
O5 C21 H21B 110.1
C22 C21 H21B 110.1
H21A C21 H21B 108.4
C21 C22 H22A 109.5
C21 C22 H22B 109.5
H22A C22 H22B 109.5
C21 C22 H22C 109.5
H22A C22 H22C 109.5
H22B C22 H22C 109.5
H22D C22' H22E 109.5
H22D C22' H22F 109.5
H22E C22' H22F 109.5
C28 C23 C24 121.6(3)
C28 C23 N2 110.2(3)
C24 C23 N2 128.2(3)
C25 C24 C23 115.5(3)
C25 C24 H24A 122.3
C23 C24 H24A 122.3
C24 C25 C26 124.2(3)
C24 C25 Cl2 118.2(2)
C26 C25 Cl2 117.5(2)
C27 C26 C25 118.7(3)
C27 C26 H26A 120.7
C25 C26 H26A 120.7
C26 C27 C28 118.9(3)
C26 C27 H27A 120.5
C28 C27 H27A 120.5
C23 C28 C27 121.1(3)
C23 C28 C29 109.3(3)
C27 C28 C29 129.5(3)
O6 C29 C28 128.4(3)
O6 C29 C30 124.9(3)
C28 C29 C30 106.6(2)
N2 C30 C29 103.8(2)
N2 C30 C33 112.0(2)
C29 C30 C33 110.6(3)
N2 C30 H30A 110.1
C29 C30 H30A 110.1
C33 C30 H30A 110.1
O7 C31 N2 120.5(3)
O7 C31 C32 120.6(3)
N2 C31 C32 118.9(3)
C31 C32 H32A 109.5
C31 C32 H32B 109.5
H32A C32 H32B 109.5
C31 C32 H32C 109.5
H32A C32 H32C 109.5
H32B C32 H32C 109.5
C34 C33 C40 112.5(3)
C34 C33 C30 111.3(2)
C40 C33 C30 111.3(3)
C34 C33 H33A 107.1
C40 C33 H33A 107.1
C30 C33 H33A 107.1
C39 C34 C35 118.2(3)
C39 C34 C33 122.0(3)
C35 C34 C33 119.7(3)
C34 C35 C36 120.6(4)
C34 C35 H35A 119.7
C36 C35 H35A 119.7
C37 C36 C35 120.6(4)
C37 C36 H36A 119.7
C35 C36 H36A 119.7
C36 C37 C38 119.3(4)
C36 C37 H37A 120.4
C38 C37 H37A 120.4
C37 C38 C39 120.3(4)
C37 C38 H38A 119.9
C39 C38 H38A 119.9
C34 C39 C38 121.0(4)
C34 C39 H39A 119.5
C38 C39 H39A 119.5
C41 C40 C33 114.5(3)
C41 C40 H40A 108.6
C33 C40 H40A 108.6
C41 C40 H40B 108.6
C33 C40 H40B 108.6
H40A C40 H40B 107.6
O8 C41 C40 125.3(3)
O8 C41 C42 120.3(3)
C40 C41 C42 114.4(3)
O9 C42 O10 126.1(3)
O9 C42 C41 121.8(3)
O10 C42 C41 112.1(3)
C44 C43 O10 115.6(5)
C44 C43 H43A 108.4
O10 C43 H43A 108.4
C44 C43 H43B 108.4
O10 C43 H43B 108.4
H43A C43 H43B 107.4
C43 C44 H44A 109.5
C43 C44 H44B 109.5
H44A C44 H44B 109.5
C43 C44 H44C 109.5
H44A C44 H44C 109.5
H44B C44 H44C 109.5
H44D C44' H44E 109.5
H44D C44' H44F 109.5
H44E C44' H44F 109.5
C50 C45 C46 120.6(3)
C50 C45 N3 110.6(3)
C46 C45 N3 128.8(3)
C47 C46 C45 116.8(3)
C47 C46 H46A 121.6
C45 C46 H46A 121.6
C46 C47 C48 123.4(3)
C46 C47 Cl3 118.2(3)
C48 C47 Cl3 118.4(3)
C49 C48 C47 119.0(3)
C49 C48 H48A 120.5
C47 C48 H48A 120.5
C48 C49 C50 119.0(3)
C48 C49 H49A 120.5
C50 C49 H49A 120.5
C45 C50 C49 121.2(3)
C45 C50 C51 109.1(3)
C49 C50 C51 129.7(3)
O11 C51 C50 128.4(3)
O11 C51 C52 124.7(3)
C50 C51 C52 106.9(3)
N3 C52 C51 103.4(3)
N3 C52 C55 113.1(3)
C51 C52 C55 110.1(3)
N3 C52 H52A 110.0
C51 C52 H52A 110.0
C55 C52 H52A 110.0
O12 C53 N3 121.0(3)
O12 C53 C54 120.6(3)
N3 C53 C54 118.4(3)
C53 C54 H54A 109.5
C53 C54 H54B 109.5
H54A C54 H54B 109.5
C53 C54 H54C 109.5
H54A C54 H54C 109.5
H54B C54 H54C 109.5
C56 C55 C62 111.9(3)
C56 C55 C52 109.7(3)
C62 C55 C52 110.8(3)
C56 C55 H55A 108.1
C62 C55 H55A 108.1
C52 C55 H55A 108.1
C61 C56 C57 118.7(3)
C61 C56 C55 122.0(3)
C57 C56 C55 119.2(3)
C58 C57 C56 120.4(3)
C58 C57 H57A 119.8
C56 C57 H57A 119.8
C59 C58 C57 120.3(3)
C59 C58 H58A 119.8
C57 C58 H58A 119.8
C58 C59 C60 119.5(3)
C58 C59 H59A 120.2
C60 C59 H59A 120.2
C61 C60 C59 120.4(3)
C61 C60 H60A 119.8
C59 C60 H60A 119.8
C60 C61 C56 120.6(3)
C60 C61 H61A 119.7
C56 C61 H61A 119.7
C63 C62 C55 115.7(3)
C63 C62 H62A 108.3
C55 C62 H62A 108.3
C63 C62 H62B 108.3
C55 C62 H62B 108.3
H62A C62 H62B 107.4
O13 C63 C62 125.6(3)
O13 C63 C64 120.1(3)
C62 C63 C64 114.2(3)
O14 C64 O15 108.3(5)
O14 C64 O14' 64.2(5)
O15 C64 O14' 121.8(4)
O14 C64 C63 122.6(4)
O15 C64 C63 115.6(4)
O14' C64 C63 114.7(5)
C66 C65 O15 109.1(4)
C66 C65 H65A 109.9
O15 C65 H65A 109.9
C66 C65 H65B 109.9
O15 C65 H65B 109.9
H65A C65 H65B 108.3
C65 C66 H66A 109.5
C65 C66 H66B 109.5
H66A C66 H66B 109.5
C65 C66 H66C 109.5
H66A C66 H66C 109.5
H66B C66 H66C 109.5
C68 C67 C72 121.3(3)
C68 C67 N4 128.4(3)
C72 C67 N4 110.2(3)
C67 C68 C69 115.8(3)
C67 C68 H68A 122.1
C69 C68 H68A 122.1
C70 C69 C68 124.2(3)
C70 C69 Cl4 117.8(3)
C68 C69 Cl4 118.0(3)
C71 C70 C69 118.8(3)
C71 C70 H70A 120.6
C69 C70 H70A 120.6
C70 C71 C72 119.0(3)
C70 C71 H71A 120.5
C72 C71 H71A 120.5
C71 C72 C67 120.8(3)
C71 C72 C73 130.4(3)
C67 C72 C73 108.7(3)
O16 C73 C72 128.0(3)
O16 C73 C74 124.5(3)
C72 C73 C74 107.5(3)
N4 C74 C73 103.4(3)
N4 C74 C77 111.5(3)
C73 C74 C77 109.9(2)
N4 C74 H74A 110.6
C73 C74 H74A 110.6
C77 C74 H74A 110.6
O17 C75 N4 120.3(3)
O17 C75 C76 121.5(3)
N4 C75 C76 118.2(3)
C75 C76 H76A 109.5
C75 C76 H76B 109.5
H76A C76 H76B 109.5
C75 C76 H76C 109.5
H76A C76 H76C 109.5
H76B C76 H76C 109.5
C78 C77 C84 112.2(2)
C78 C77 C74 109.6(3)
C84 C77 C74 111.8(3)
C78 C77 H77A 107.7
C84 C77 H77A 107.7
C74 C77 H77A 107.7
C79 C78 C83 118.2(3)
C79 C78 C77 119.7(3)
C83 C78 C77 122.1(3)
C78 C79 C80 120.5(3)
C78 C79 H79A 119.8
C80 C79 H79A 119.8
C81 C80 C79 120.7(3)
C81 C80 H80A 119.6
C79 C80 H80A 119.6
C80 C81 C82 119.1(3)
C80 C81 H81A 120.4
C82 C81 H81A 120.4
C81 C82 C83 120.4(4)
C81 C82 H82A 119.8
C83 C82 H82A 119.8
C82 C83 C78 121.0(3)
C82 C83 H83A 119.5
C78 C83 H83A 119.5
C85 C84 C77 115.2(3)
C85 C84 H84A 108.5
C77 C84 H84A 108.5
C85 C84 H84B 108.5
C77 C84 H84B 108.5
H84A C84 H84B 107.5
O18 C85 C84 125.5(3)
O18 C85 C86 120.6(3)
C84 C85 C86 114.0(3)
O19 C86 O20 127.0(3)
O19 C86 C85 121.7(3)
O20 C86 C85 111.3(3)
O20 C87 C88 108.7(4)
O20 C87 H87A 109.9
C88 C87 H87A 109.9
O20 C87 H87B 109.9
C88 C87 H87B 109.9
H87A C87 H87B 108.3
C87 C88 H88A 109.5
C87 C88 H88B 109.5
H88A C88 H88B 109.5
C87 C88 H88C 109.5
H88A C88 H88C 109.5
H88B C88 H88C 109.5

loop_
_geom_bond_atom_site_label_1
_geom_bond_atom_site_label_2
_geom_bond_distance
Cl1 C3 1.739(4)
Cl2 C25 1.735(3)
Cl3 C47 1.734(4)
Cl4 C69 1.741(3)
O1 C7 1.231(4)
O2 C9 1.217(4)
O3 C19 1.204(4)
O4 C20 1.200(4)
O5 C20 1.318(4)
O5 C21 1.471(4)
O6 C29 1.214(4)
O7 C31 1.219(4)
O8 C41 1.216(4)
O9 C42 1.208(4)
O10 C42 1.312(4)
O10 C43 1.437(5)
O11 C51 1.210(4)
O12 C53 1.219(4)
O13 C63 1.210(4)
O14 C64 1.201(7)
O14' C64 1.401(8)
O15 C64 1.254(6)
O15 C65 1.471(5)
O16 C73 1.217(4)
O17 C75 1.217(4)
O18 C85 1.209(4)
O19 C86 1.201(4)
O20 C86 1.315(4)
O20 C87 1.476(4)
N1 C9 1.385(4)
N1 C1 1.424(4)
N1 C8 1.471(4)
N2 C31 1.375(4)
N2 C23 1.421(4)
N2 C30 1.477(4)
N3 C53 1.394(4)
N3 C45 1.413(4)
N3 C52 1.479(4)
N4 C75 1.384(4)
N4 C67 1.414(4)
N4 C74 1.481(4)
C1 C2 1.393(5)
C1 C6 1.395(5)
C2 C3 1.394(5)
C2 H2A 0.9500
C3 C4 1.379(5)
C4 C5 1.391(5)
C4 H4A 0.9500
C5 C6 1.395(5)
C5 H5A 0.9500
C6 C7 1.446(5)
C7 C8 1.530(5)
C8 C11 1.565(4)
C8 H8A 1.0000
C9 C10 1.503(5)
C10 H10A 0.9800
C10 H10B 0.9800
C10 H10C 0.9800
C11 C12 1.515(5)
C11 C18 1.529(4)
C11 H11A 1.0000
C12 C17 1.392(4)
C12 C13 1.402(5)
C13 C14 1.383(5)
C13 H13A 0.9500
C14 C15 1.379(5)
C14 H14A 0.9500
C15 C16 1.384(5)
C15 H15A 0.9500
C16 C17 1.393(5)
C16 H16A 0.9500
C17 H17A 0.9500
C18 C19 1.499(5)
C18 H18A 0.9900
C18 H18B 0.9900
C19 C20 1.538(5)
C21 C22 1.494(8)
C21 H21A 0.9900
C21 H21B 0.9900
C22 H22A 0.9800
C22 H22B 0.9800
C22 H22C 0.9800
C22' H22D 0.9800
C22' H22E 0.9800
C22' H22F 0.9800
C23 C28 1.386(4)
C23 C24 1.400(4)
C24 C25 1.380(4)
C24 H24A 0.9500
C25 C26 1.402(4)
C26 C27 1.373(5)
C26 H26A 0.9500
C27 C28 1.393(5)
C27 H27A 0.9500
C28 C29 1.461(5)
C29 C30 1.523(4)
C30 C33 1.556(4)
C30 H30A 1.0000
C31 C32 1.494(4)
C32 H32A 0.9800
C32 H32B 0.9800
C32 H32C 0.9800
C33 C34 1.518(5)
C33 C40 1.538(4)
C33 H33A 1.0000
C34 C39 1.384(5)
C34 C35 1.399(5)
C35 C36 1.399(5)
C35 H35A 0.9500
C36 C37 1.371(6)
C36 H36A 0.9500
C37 C38 1.392(6)
C37 H37A 0.9500
C38 C39 1.393(5)
C38 H38A 0.9500
C39 H39A 0.9500
C40 C41 1.494(5)
C40 H40A 0.9900
C40 H40B 0.9900
C41 C42 1.536(5)
C43 C44 1.413(7)
C43 H43A 0.9900
C43 H43B 0.9900
C44 H44A 0.9800
C44 H44B 0.9800
C44 H44C 0.9800
C44' H44D 0.9800
C44' H44E 0.9800
C44' H44F 0.9800
C45 C50 1.388(4)
C45 C46 1.392(5)
C46 C47 1.382(5)
C46 H46A 0.9500
C47 C48 1.394(5)
C48 C49 1.369(5)
C48 H48A 0.9500
C49 C50 1.393(5)
C49 H49A 0.9500
C50 C51 1.460(5)
C51 C52 1.531(5)
C52 C55 1.559(5)
C52 H52A 1.0000
C53 C54 1.504(5)
C54 H54A 0.9800
C54 H54B 0.9800
C54 H54C 0.9800
C55 C56 1.529(4)
C55 C62 1.544(5)
C55 H55A 1.0000
C56 C61 1.397(4)
C56 C57 1.399(4)
C57 C58 1.397(5)
C57 H57A 0.9500
C58 C59 1.384(5)
C58 H58A 0.9500
C59 C60 1.392(5)
C59 H59A 0.9500
C60 C61 1.388(5)
C60 H60A 0.9500
C61 H61A 0.9500
C62 C63 1.497(5)
C62 H62A 0.9900
C62 H62B 0.9900
C63 C64 1.519(5)
C65 C66 1.468(7)
C65 H65A 0.9900
C65 H65B 0.9900
C66 H66A 0.9800
C66 H66B 0.9800
C66 H66C 0.9800
C67 C68 1.391(4)
C67 C72 1.397(4)
C68 C69 1.392(5)
C68 H68A 0.9500
C69 C70 1.389(5)
C70 C71 1.379(5)
C70 H70A 0.9500
C71 C72 1.394(5)
C71 H71A 0.9500
C72 C73 1.455(5)
C73 C74 1.517(5)
C74 C77 1.565(4)
C74 H74A 1.0000
C75 C76 1.504(5)
C76 H76A 0.9800
C76 H76B 0.9800
C76 H76C 0.9800
C77 C78 1.523(4)
C77 C84 1.539(4)
C77 H77A 1.0000
C78 C79 1.390(4)
C78 C83 1.397(5)
C79 C80 1.398(5)
C79 H79A 0.9500
C80 C81 1.381(6)
C80 H80A 0.9500
C81 C82 1.385(5)
C81 H81A 0.9500
C82 C83 1.386(5)
C82 H82A 0.9500
C83 H83A 0.9500
C84 C85 1.499(4)
C84 H84A 0.9900
C84 H84B 0.9900
C85 C86 1.551(4)
C87 C88 1.488(6)
C87 H87A 0.9900
C87 H87B 0.9900
C88 H88A 0.9800
C88 H88B 0.9800
C88 H88C 0.9800

loop_
_geom_torsion_atom_site_label_1
_geom_torsion_atom_site_label_2
_geom_torsion_atom_site_label_3
_geom_torsion_atom_site_label_4
_geom_torsion
C9 N1 C1 C2 -14.3(5)
C8 N1 C1 C2 173.1(3)
C9 N1 C1 C6 165.7(3)
C8 N1 C1 C6 -6.9(4)
C6 C1 C2 C3 -0.7(5)
N1 C1 C2 C3 179.2(3)
C1 C2 C3 C4 0.2(5)
C1 C2 C3 Cl1 -177.4(2)
C2 C3 C4 C5 0.7(5)
Cl1 C3 C4 C5 178.4(3)
C3 C4 C5 C6 -1.2(5)
C2 C1 C6 C5 0.2(5)
N1 C1 C6 C5 -179.7(3)
C2 C1 C6 C7 -179.0(3)
N1 C1 C6 C7 1.0(4)
C4 C5 C6 C1 0.8(5)
C4 C5 C6 C7 179.9(3)
C1 C6 C7 O1 -177.9(3)
C5 C6 C7 O1 2.9(6)
C1 C6 C7 C8 5.0(4)
C5 C6 C7 C8 -174.2(3)
C9 N1 C8 C7 -163.1(3)
C1 N1 C8 C7 9.4(3)
C9 N1 C8 C11 79.2(4)
C1 N1 C8 C11 -108.3(3)
O1 C7 C8 N1 174.1(3)
C6 C7 C8 N1 -8.7(3)
O1 C7 C8 C11 -66.2(4)
C6 C7 C8 C11 111.1(3)
C1 N1 C9 O2 4.0(6)
C8 N1 C9 O2 175.4(3)
C1 N1 C9 C10 -175.5(3)
C8 N1 C9 C10 -4.1(5)
N1 C8 C11 C12 64.0(3)
C7 C8 C11 C12 -49.9(3)
N1 C8 C11 C18 -168.8(3)
C7 C8 C11 C18 77.2(3)
C18 C11 C12 C17 153.8(3)
C8 C11 C12 C17 -80.8(4)
C18 C11 C12 C13 -30.1(4)
C8 C11 C12 C13 95.3(3)
C17 C12 C13 C14 0.8(5)
C11 C12 C13 C14 -175.4(3)
C12 C13 C14 C15 -0.1(5)
C13 C14 C15 C16 -0.6(5)
C14 C15 C16 C17 0.7(5)
C13 C12 C17 C16 -0.7(5)
C11 C12 C17 C16 175.5(3)
C15 C16 C17 C12 -0.1(5)
C12 C11 C18 C19 -162.5(3)
C8 C11 C18 C19 72.6(4)
C11 C18 C19 O3 -6.9(5)
C11 C18 C19 C20 172.6(3)
C21 O5 C20 O4 -0.5(5)
C21 O5 C20 C19 -179.9(3)
O3 C19 C20 O4 -165.5(4)
C18 C19 C20 O4 15.0(5)
O3 C19 C20 O5 13.9(4)
C18 C19 C20 O5 -165.6(3)
C20 O5 C21 C22 -110.9(6)
C31 N2 C23 C28 166.6(3)
C30 N2 C23 C28 -4.9(3)
C31 N2 C23 C24 -15.0(5)
C30 N2 C23 C24 173.5(3)
C28 C23 C24 C25 2.6(4)
N2 C23 C24 C25 -175.6(3)
C23 C24 C25 C26 -1.8(5)
C23 C24 C25 Cl2 177.0(2)
C24 C25 C26 C27 -0.1(5)
Cl2 C25 C26 C27 -178.9(2)
C25 C26 C27 C28 1.2(5)
C24 C23 C28 C27 -1.6(5)
N2 C23 C28 C27 176.9(3)
C24 C23 C28 C29 -179.2(3)
N2 C23 C28 C29 -0.7(4)
C26 C27 C28 C23 -0.4(5)
C26 C27 C28 C29 176.7(3)
C23 C28 C29 O6 -176.1(3)
C27 C28 C29 O6 6.6(6)
C23 C28 C29 C30 5.8(3)
C27 C28 C29 C30 -171.5(3)
C31 N2 C30 C29 -163.3(3)
C23 N2 C30 C29 8.1(3)
C31 N2 C30 C33 77.4(4)
C23 N2 C30 C33 -111.2(3)
O6 C29 C30 N2 173.5(3)
C28 C29 C30 N2 -8.3(3)
O6 C29 C30 C33 -66.2(4)
C28 C29 C30 C33 112.0(3)
C23 N2 C31 O7 2.3(5)
C30 N2 C31 O7 172.5(3)
C23 N2 C31 C32 -178.0(3)
C30 N2 C31 C32 -7.9(5)
N2 C30 C33 C34 61.6(3)
C29 C30 C33 C34 -53.7(3)
N2 C30 C33 C40 -172.1(3)
C29 C30 C33 C40 72.7(3)
C40 C33 C34 C39 -30.9(4)
C30 C33 C34 C39 94.8(3)
C40 C33 C34 C35 152.1(3)
C30 C33 C34 C35 -82.2(3)
C39 C34 C35 C36 -0.3(5)
C33 C34 C35 C36 176.8(3)
C34 C35 C36 C37 0.1(5)
C35 C36 C37 C38 0.9(5)
C36 C37 C38 C39 -1.7(6)
C35 C34 C39 C38 -0.6(5)
C33 C34 C39 C38 -177.6(3)
C37 C38 C39 C34 1.6(5)
C34 C33 C40 C41 -164.0(3)
C30 C33 C40 C41 70.3(4)
C33 C40 C41 O8 -15.4(5)
C33 C40 C41 C42 164.7(3)
C43 O10 C42 O9 1.6(5)
C43 O10 C42 C41 -179.9(3)
O8 C41 C42 O9 -172.6(3)
C40 C41 C42 O9 7.2(5)
O8 C41 C42 O10 8.8(4)
C40 C41 C42 O10 -171.3(3)
C42 O10 C43 C44 -106.9(6)
C53 N3 C45 C50 169.5(3)
C52 N3 C45 C50 -2.0(4)
C53 N3 C45 C46 -9.8(5)
C52 N3 C45 C46 178.7(3)
C50 C45 C46 C47 -0.8(5)
N3 C45 C46 C47 178.4(3)
C45 C46 C47 C48 1.6(5)
C45 C46 C47 Cl3 -178.9(2)
C46 C47 C48 C49 -0.9(5)
Cl3 C47 C48 C49 179.7(3)
C47 C48 C49 C50 -0.6(5)
C46 C45 C50 C49 -0.6(5)
N3 C45 C50 C49 -179.9(3)
C46 C45 C50 C51 178.5(3)
N3 C45 C50 C51 -0.9(4)
C48 C49 C50 C45 1.3(5)
C48 C49 C50 C51 -177.5(3)
C45 C50 C51 O11 -178.8(3)
C49 C50 C51 O11 0.2(6)
C45 C50 C51 C52 3.2(3)
C49 C50 C51 C52 -177.8(3)
C53 N3 C52 C51 -167.4(3)
C45 N3 C52 C51 3.8(3)
C53 N3 C52 C55 73.6(4)
C45 N3 C52 C55 -115.3(3)
O11 C51 C52 N3 177.8(3)
C50 C51 C52 N3 -4.2(3)
O11 C51 C52 C55 -61.1(4)
C50 C51 C52 C55 117.0(3)
C45 N3 C53 O12 9.9(5)
C52 N3 C53 O12 180.0(3)
C45 N3 C53 C54 -171.0(3)
C52 N3 C53 C54 -0.9(5)
N3 C52 C55 C56 68.3(3)
C51 C52 C55 C56 -46.9(3)
N3 C52 C55 C62 -167.6(3)
C51 C52 C55 C62 77.2(3)
C62 C55 C56 C61 -30.2(4)
C52 C55 C56 C61 93.3(4)
C62 C55 C56 C57 153.8(3)
C52 C55 C56 C57 -82.7(4)
C61 C56 C57 C58 -0.6(5)
C55 C56 C57 C58 175.5(3)
C56 C57 C58 C59 -0.2(5)
C57 C58 C59 C60 0.9(5)
C58 C59 C60 C61 -0.8(5)
C59 C60 C61 C56 -0.1(5)
C57 C56 C61 C60 0.8(5)
C55 C56 C61 C60 -175.2(3)
C56 C55 C62 C63 -165.3(3)
C52 C55 C62 C63 71.9(4)
C55 C62 C63 O13 -7.3(6)
C55 C62 C63 C64 174.4(4)
C65 O15 C64 O14 37.3(7)
C65 O15 C64 O14' -33.2(8)
C65 O15 C64 C63 179.3(4)
O13 C63 C64 O14 171.3(6)
C62 C63 C64 O14 -10.3(9)
O13 C63 C64 O15 35.2(7)
C62 C63 C64 O15 -146.4(4)
O13 C63 C64 O14' -114.7(5)
C62 C63 C64 O14' 63.7(6)
C64 O15 C65 C66 -131.0(5)
C75 N4 C67 C68 -7.6(5)
C74 N4 C67 C68 179.9(3)
C75 N4 C67 C72 169.9(3)
C74 N4 C67 C72 -2.6(3)
C72 C67 C68 C69 0.2(4)
N4 C67 C68 C69 177.5(3)
C67 C68 C69 C70 2.2(5)
C67 C68 C69 Cl4 -176.8(2)
C68 C69 C70 C71 -2.9(5)
Cl4 C69 C70 C71 176.0(2)
C69 C70 C71 C72 1.2(5)
C70 C71 C72 C67 1.1(5)
C70 C71 C72 C73 -174.7(3)
C68 C67 C72 C71 -1.8(5)
N4 C67 C72 C71 -179.5(3)
C68 C67 C72 C73 174.8(3)
N4 C67 C72 C73 -2.9(4)
C71 C72 C73 O16 1.7(6)
C67 C72 C73 O16 -174.5(3)
C71 C72 C73 C74 -176.7(3)
C67 C72 C73 C74 7.1(3)
C75 N4 C74 C73 -165.8(3)
C67 N4 C74 C73 6.6(3)
C75 N4 C74 C77 76.2(4)
C67 N4 C74 C77 -111.4(3)
O16 C73 C74 N4 173.3(3)
C72 C73 C74 N4 -8.2(3)
O16 C73 C74 C77 -67.6(4)
C72 C73 C74 C77 110.9(3)
C67 N4 C75 O17 6.8(5)
C74 N4 C75 O17 178.1(3)
C67 N4 C75 C76 -173.2(3)
C74 N4 C75 C76 -1.9(5)
N4 C74 C77 C78 62.9(3)
C73 C74 C77 C78 -51.1(3)
N4 C74 C77 C84 -172.1(2)
C73 C74 C77 C84 73.9(3)
C84 C77 C78 C79 143.6(3)
C74 C77 C78 C79 -91.6(4)
C84 C77 C78 C83 -39.6(4)
C74 C77 C78 C83 85.3(4)
C83 C78 C79 C80 -1.3(5)
C77 C78 C79 C80 175.7(3)
C78 C79 C80 C81 -0.1(5)
C79 C80 C81 C82 1.3(6)
C80 C81 C82 C83 -1.2(6)
C81 C82 C83 C78 -0.2(6)
C79 C78 C83 C82 1.4(5)
C77 C78 C83 C82 -175.4(3)
C78 C77 C84 C85 -167.5(3)
C74 C77 C84 C85 68.9(4)
C77 C84 C85 O18 -11.5(5)
C77 C84 C85 C86 168.1(3)
C87 O20 C86 O19 -2.1(5)
C87 O20 C86 C85 176.9(3)
O18 C85 C86 O19 -174.2(3)
C84 C85 C86 O19 6.1(5)
O18 C85 C86 O20 6.7(4)
C84 C85 C86 O20 -172.9(3)
C86 O20 C87 C88 149.3(4)
